data_7015182
loop_
_publ_author_name
'Coetzee, Jacorien'
'Cronje, Stephanie'
'Dobrza\'nska, Liliana'
'Raubenheimer, Helgard G.'
'Joon\'e, Gisela'
'Nell, Margo J.'
'Hoppe, Heinrich C.'

_publ_section_title
;
 Novel N-heterocyclic ylideneamine gold(I) complexes: synthesis,
 characterisation and screening for antitumour and antimalarial
 activity.
;
_journal_issue 7
_journal_name_full 'Dalton transactions (Cambridge, England : 2003)'
_journal_page_first 1471
_journal_page_last 1483
_journal_paper_doi 10.1039/c0dt01312a
_journal_volume 40
_journal_year 2011
_chemical_formula_moiety '2(C20 H31 Au N5), C H2 Cl2, 2(N O3)'
_chemical_formula_sum 'C41 H64 Au2 Cl2 N12 O6'
_chemical_formula_weight 1285.88
_chemical_melting_point '127-132 ^o^C'
_chemical_name_common work
_chemical_name_systematic
;
?
;
_space_group_IT_number 2
_symmetry_cell_setting triclinic
_symmetry_space_group_name_Hall '-P 1'
_symmetry_space_group_name_H-M 'P -1'
_atom_sites_solution_hydrogens geom
_atom_sites_solution_primary direct
_atom_sites_solution_secondary difmap
_audit_creation_method SHELXL-97
_cell_angle_alpha 86.931(2)
_cell_angle_beta 85.686(2)
_cell_angle_gamma 82.015(2)
_cell_formula_units_Z 1
_cell_length_a 9.1086(14)
_cell_length_b 10.9681(16)
_cell_length_c 12.2928(18)
_cell_measurement_reflns_used 9551
_cell_measurement_temperature 100(2)
_cell_measurement_theta_max 26.384
_cell_measurement_theta_min 2.263
_cell_volume 1211.6(3)
_computing_cell_refinement 'SAINT (Bruker, 2003)'
_computing_data_collection 'SMART (Bruker, 2003)'
_computing_data_reduction SAINT
_computing_molecular_graphics 'X-Seed (Barbour, 2003)'
_computing_structure_refinement 'SHELXL-97 (Sheldrick, 2008)'
_computing_structure_solution 'SHELXS-97 (Sheldrick, 2008)'
_diffrn_ambient_temperature 100(2)
_diffrn_measured_fraction_theta_full 0.988
_diffrn_measured_fraction_theta_max 0.988
_diffrn_measurement_device_type 'Bruker APEX CCD area-detector'
_diffrn_measurement_method \w
_diffrn_radiation_monochromator graphite
_diffrn_radiation_source 'fine-focus sealed tube'
_diffrn_radiation_type MoK\a
_diffrn_radiation_wavelength 0.71073
_diffrn_reflns_av_R_equivalents 0.0294
_diffrn_reflns_av_sigmaI/netI 0.0343
_diffrn_reflns_limit_h_max 11
_diffrn_reflns_limit_h_min -11
_diffrn_reflns_limit_k_max 13
_diffrn_reflns_limit_k_min -13
_diffrn_reflns_limit_l_max 15
_diffrn_reflns_limit_l_min -15
_diffrn_reflns_number 12702
_diffrn_reflns_theta_full 26.40
_diffrn_reflns_theta_max 26.40
_diffrn_reflns_theta_min 1.66
_exptl_absorpt_coefficient_mu 6.215
_exptl_absorpt_correction_T_max 0.7464
_exptl_absorpt_correction_T_min 0.6702
_exptl_absorpt_correction_type multi-scan
_exptl_absorpt_process_details 'SADABS (Sheldrick, 1997)'
_exptl_crystal_colour colorless
_exptl_crystal_density_diffrn 1.762
_exptl_crystal_density_method 'not measured'
_exptl_crystal_description block
_exptl_crystal_F_000 634
_exptl_crystal_size_max 0.07
_exptl_crystal_size_mid 0.07
_exptl_crystal_size_min 0.05
_refine_diff_density_max 2.294
_refine_diff_density_min -1.004
_refine_diff_density_rms 0.134
_refine_ls_extinction_method none
_refine_ls_goodness_of_fit_ref 1.114
_refine_ls_hydrogen_treatment mixed
_refine_ls_matrix_type full
_refine_ls_number_parameters 310
_refine_ls_number_reflns 4929
_refine_ls_number_restraints 0
_refine_ls_restrained_S_all 1.114
_refine_ls_R_factor_all 0.0274
_refine_ls_R_factor_gt 0.0265
_refine_ls_shift/su_max 0.002
_refine_ls_shift/su_mean 0.000
_refine_ls_structure_factor_coef Fsqd
_refine_ls_weighting_details 'calc w=1/[\s^2^(Fo^2^)+(0.0325P)^2^+1.4742P] where P=(Fo^2^+2Fc^2^)/3'
_refine_ls_weighting_scheme calc
_refine_ls_wR_factor_gt 0.0646
_refine_ls_wR_factor_ref 0.0652
_reflns_number_gt 4814
_reflns_number_total 4929
_reflns_threshold_expression >2sigma(I)
_cod_data_source_file c0dt01312a.txt
_cod_data_source_block 7
_cod_original_sg_symbol_H-M P-1
_cod_database_code 7015182

loop_
_symmetry_equiv_pos_as_xyz
'x, y, z'
'-x, -y, -z'

loop_
_atom_site_label
_atom_site_type_symbol
_atom_site_fract_x
_atom_site_fract_y
_atom_site_fract_z
_atom_site_U_iso_or_equiv
_atom_site_adp_type
_atom_site_occupancy
_atom_site_symmetry_multiplicity
_atom_site_calc_flag
_atom_site_refinement_flags
_atom_site_disorder_assembly
_atom_site_disorder_group
Au1 Au 0.185594(15) 0.248786(12) 0.844242(10) 0.01400(6) Uani 1 1 d . . .
Cl1 Cl 0.0800(8) 0.6203(8) 0.4818(7) 0.0451(15) Uani 0.50 1 d P A -1
O1 O 0.4119(4) 0.6940(3) 0.7330(3) 0.0304(7) Uani 1 1 d . . .
N1 N 0.5436(4) 0.2186(3) 0.5876(3) 0.0178(7) Uani 1 1 d . . .
C1 C 0.0897(11) 0.4729(8) 0.5272(9) 0.034(2) Uani 0.50 1 d P A -1
H1A H 0.1184 0.4673 0.6036 0.040 Uiso 0.50 1 calc PR A -1
H1B H 0.1701 0.4237 0.4832 0.040 Uiso 0.50 1 calc PR A -1
Cl2 Cl -0.0686(11) 0.4075(9) 0.5233(9) 0.070(3) Uani 0.50 1 d P A -1
O2 O 0.3062(3) 0.5370(3) 0.6956(2) 0.0215(6) Uani 1 1 d . . .
N2 N 0.4664(4) 0.0623(3) 0.6861(3) 0.0172(7) Uani 1 1 d . . .
O3 O 0.5149(4) 0.5080(3) 0.7729(3) 0.0437(9) Uani 1 1 d . . .
N3 N 0.3396(4) 0.2649(3) 0.7182(3) 0.0193(7) Uani 1 1 d . . .
N4 N 0.0415(4) 0.2907(3) 1.0699(3) 0.0153(6) Uani 1 1 d . . .
N5 N -0.1076(3) 0.2166(3) 0.9690(3) 0.0156(6) Uani 1 1 d . . .
N6 N 0.4123(4) 0.5797(3) 0.7343(3) 0.0217(7) Uani 1 1 d . . .
H11 H 0.349(6) 0.338(5) 0.703(4) 0.030(14) Uiso 1 1 d . . .
C111 C 0.4410(4) 0.1883(3) 0.6684(3) 0.0157(7) Uani 1 1 d . . .
C112 C 0.5864(4) 0.0139(4) 0.6167(3) 0.0176(8) Uani 1 1 d . . .
C113 C 0.6535(5) -0.1057(4) 0.6041(3) 0.0215(8) Uani 1 1 d . . .
H1 H 0.6194 -0.1728 0.6460 0.026 Uiso 1 1 calc R . .
C114 C 0.7743(5) -0.1234(4) 0.5266(4) 0.0265(9) Uani 1 1 d . . .
H2 H 0.8232 -0.2044 0.5149 0.032 Uiso 1 1 calc R . .
C115 C 0.8240(5) -0.0240(4) 0.4661(4) 0.0268(9) Uani 1 1 d . . .
H3 H 0.9075 -0.0390 0.4151 0.032 Uiso 1 1 calc R . .
C116 C 0.7549(5) 0.0966(4) 0.4783(3) 0.0228(9) Uani 1 1 d . . .
H4 H 0.7881 0.1638 0.4360 0.027 Uiso 1 1 calc R . .
C117 C 0.6354(4) 0.1134(4) 0.5552(3) 0.0168(8) Uani 1 1 d . . .
C118 C 0.5451(5) 0.3435(4) 0.5407(3) 0.0251(9) Uani 1 1 d . . .
H7 H 0.4462 0.3759 0.5174 0.038 Uiso 1 1 calc R . .
H6 H 0.6177 0.3422 0.4777 0.038 Uiso 1 1 calc R . .
H5 H 0.5724 0.3962 0.5957 0.038 Uiso 1 1 calc R . .
C119 C 0.3831(5) -0.0096(4) 0.7650(3) 0.0201(8) Uani 1 1 d . . .
H10 H 0.3974 0.0136 0.8390 0.030 Uiso 1 1 calc R . .
H9 H 0.4185 -0.0975 0.7575 0.030 Uiso 1 1 calc R . .
H8 H 0.2773 0.0067 0.7518 0.030 Uiso 1 1 calc R . .
C211 C 0.0315(4) 0.2496(3) 0.9683(3) 0.0150(7) Uani 1 1 d . . .
C212 C -0.0909(4) 0.2853(4) 1.1313(3) 0.0176(8) Uani 1 1 d . . .
H12 H -0.1127 0.3098 1.2044 0.021 Uiso 1 1 calc R . .
C213 C -0.1836(5) 0.2393(4) 1.0694(3) 0.0189(8) Uani 1 1 d . . .
H13 H -0.2824 0.2250 1.0904 0.023 Uiso 1 1 calc R . .
C214 C -0.1713(4) 0.1655(4) 0.8745(3) 0.0181(8) Uani 1 1 d . . .
C215 C -0.1766(5) 0.2605(4) 0.7785(3) 0.0246(9) Uani 1 1 d . . .
H25 H -0.2409 0.3358 0.8000 0.037 Uiso 1 1 calc R . .
H26 H -0.2163 0.2267 0.7164 0.037 Uiso 1 1 calc R . .
H24 H -0.0761 0.2797 0.7577 0.037 Uiso 1 1 calc R . .
C216 C -0.0753(5) 0.0449(4) 0.8439(4) 0.0233(9) Uani 1 1 d . . .
H30 H 0.0273 0.0602 0.8254 0.035 Uiso 1 1 calc R . .
H31 H -0.1141 0.0122 0.7808 0.035 Uiso 1 1 calc R . .
H32 H -0.0775 -0.0151 0.9058 0.035 Uiso 1 1 calc R . .
C217 C -0.3292(5) 0.1394(5) 0.9085(4) 0.0285(10) Uani 1 1 d . . .
H27 H -0.3267 0.0785 0.9700 0.043 Uiso 1 1 calc R . .
H28 H -0.3716 0.1070 0.8469 0.043 Uiso 1 1 calc R . .
H29 H -0.3906 0.2158 0.9306 0.043 Uiso 1 1 calc R . .
C218 C 0.1754(4) 0.3369(4) 1.1098(3) 0.0169(8) Uani 1 1 d . . .
C219 C 0.3066(4) 0.2330(4) 1.1058(3) 0.0200(8) Uani 1 1 d . . .
H14 H 0.2798 0.1616 1.1504 0.030 Uiso 1 1 calc R . .
H17 H 0.3929 0.2615 1.1344 0.030 Uiso 1 1 calc R . .
H15 H 0.3311 0.2095 1.0301 0.030 Uiso 1 1 calc R . .
C220 C 0.2126(5) 0.4496(4) 1.0393(3) 0.0205(8) Uani 1 1 d . . .
H19 H 0.2363 0.4262 0.9635 0.031 Uiso 1 1 calc R . .
H20 H 0.2983 0.4802 1.0667 0.031 Uiso 1 1 calc R . .
H18 H 0.1269 0.5144 1.0425 0.031 Uiso 1 1 calc R . .
C221 C 0.1394(5) 0.3754(4) 1.2279(3) 0.0243(9) Uani 1 1 d . . .
H22 H 0.0562 0.4424 1.2304 0.036 Uiso 1 1 calc R . .
H23 H 0.2267 0.4036 1.2552 0.036 Uiso 1 1 calc R . .
H21 H 0.1124 0.3048 1.2735 0.036 Uiso 1 1 calc R . .

loop_
_atom_site_aniso_label
_atom_site_aniso_U_11
_atom_site_aniso_U_22
_atom_site_aniso_U_33
_atom_site_aniso_U_23
_atom_site_aniso_U_13
_atom_site_aniso_U_12
Au1 0.01495(9) 0.01355(9) 0.01357(8) -0.00065(5) 0.00078(5) -0.00307(6)
Cl1 0.026(2) 0.052(3) 0.058(3) 0.006(3) -0.0103(16) -0.006(2)
O1 0.0419(19) 0.0197(15) 0.0313(17) -0.0077(13) 0.0065(14) -0.0118(14)
N1 0.0225(17) 0.0163(16) 0.0146(16) -0.0020(13) 0.0044(13) -0.0055(13)
C1 0.033(5) 0.019(4) 0.052(6) -0.002(4) -0.018(4) -0.004(4)
Cl2 0.054(3) 0.088(6) 0.079(4) -0.040(3) 0.016(2) -0.042(3)
O2 0.0199(14) 0.0212(15) 0.0246(15) -0.0042(12) -0.0022(12) -0.0056(12)
N2 0.0188(17) 0.0145(16) 0.0183(16) 0.0012(13) -0.0007(13) -0.0029(13)
O3 0.034(2) 0.035(2) 0.063(3) -0.0098(18) -0.0226(18) 0.0052(16)
N3 0.0275(19) 0.0131(17) 0.0174(17) -0.0005(13) 0.0045(14) -0.0065(14)
N4 0.0152(16) 0.0155(16) 0.0148(15) -0.0002(12) -0.0004(12) -0.0007(12)
N5 0.0124(15) 0.0157(16) 0.0187(16) -0.0009(13) -0.0023(12) -0.0006(12)
N6 0.0246(19) 0.0218(18) 0.0188(17) -0.0042(14) 0.0035(14) -0.0050(15)
C111 0.0188(19) 0.0159(18) 0.0133(17) 0.0004(14) -0.0025(14) -0.0057(15)
C112 0.0159(19) 0.021(2) 0.0171(18) -0.0022(15) -0.0046(15) -0.0035(15)
C113 0.023(2) 0.020(2) 0.021(2) -0.0025(16) -0.0057(16) 0.0026(16)
C114 0.028(2) 0.027(2) 0.023(2) -0.0059(18) -0.0056(18) 0.0065(18)
C115 0.020(2) 0.037(3) 0.023(2) -0.0113(19) 0.0008(17) -0.0002(19)
C116 0.022(2) 0.028(2) 0.020(2) -0.0052(17) -0.0014(16) -0.0062(17)
C117 0.0162(19) 0.0208(19) 0.0146(18) -0.0053(15) -0.0032(14) -0.0039(15)
C118 0.034(2) 0.019(2) 0.021(2) 0.0025(16) 0.0078(18) -0.0058(18)
C119 0.022(2) 0.0156(19) 0.022(2) 0.0013(16) 0.0032(16) -0.0050(16)
C211 0.0131(18) 0.0108(17) 0.0200(19) 0.0024(14) -0.0002(15) 0.0012(14)
C212 0.019(2) 0.0175(19) 0.0148(18) 0.0017(15) 0.0016(15) -0.0009(15)
C213 0.020(2) 0.0169(19) 0.0190(19) 0.0009(15) 0.0043(15) -0.0025(15)
C214 0.0156(19) 0.0191(19) 0.0207(19) -0.0026(16) -0.0027(15) -0.0049(15)
C215 0.030(2) 0.023(2) 0.022(2) 0.0022(17) -0.0112(18) -0.0043(18)
C216 0.024(2) 0.022(2) 0.026(2) -0.0046(17) -0.0030(17) -0.0085(17)
C217 0.016(2) 0.041(3) 0.030(2) -0.008(2) -0.0004(17) -0.0093(19)
C218 0.0159(19) 0.0179(19) 0.0182(19) -0.0012(15) -0.0035(15) -0.0049(15)
C219 0.019(2) 0.021(2) 0.020(2) 0.0003(16) -0.0028(16) -0.0023(16)
C220 0.026(2) 0.0158(19) 0.021(2) 0.0015(16) -0.0053(16) -0.0069(16)
C221 0.028(2) 0.025(2) 0.020(2) -0.0032(17) -0.0043(17) -0.0046(18)

loop_
_atom_type_symbol
_atom_type_description
_atom_type_scat_dispersion_real
_atom_type_scat_dispersion_imag
_atom_type_scat_source
C C 0.0033 0.0016 'International Tables Vol C Tables 4.2.6.8 and 6.1.1.4'
H H 0.0000 0.0000 'International Tables Vol C Tables 4.2.6.8 and 6.1.1.4'
N N 0.0061 0.0033 'International Tables Vol C Tables 4.2.6.8 and 6.1.1.4'
O O 0.0106 0.0060 'International Tables Vol C Tables 4.2.6.8 and 6.1.1.4'
Au Au -2.0133 8.8022 'International Tables Vol C Tables 4.2.6.8 and 6.1.1.4'
Cl Cl 0.1484 0.1585 'International Tables Vol C Tables 4.2.6.8 and 6.1.1.4'

loop_
_geom_angle_atom_site_label_1
_geom_angle_atom_site_label_2
_geom_angle_atom_site_label_3
_geom_angle
_geom_angle_site_symmetry_1
_geom_angle_site_symmetry_3
_geom_angle_publ_flag
C211 Au1 N3 174.81(14) . . ?
C111 N1 C117 109.8(3) . . ?
C111 N1 C118 123.2(3) . . ?
C117 N1 C118 126.9(3) . . ?
Cl1 C1 Cl2 115.8(7) . . ?
Cl1 C1 H1A 108.3 . . ?
Cl2 C1 H1A 108.3 . . ?
Cl1 C1 H1B 108.3 . . ?
Cl2 C1 H1B 108.3 . . ?
H1A C1 H1B 107.4 . . ?
C111 N2 C112 109.2(3) . . ?
C111 N2 C119 125.7(3) . . ?
C112 N2 C119 125.0(3) . . ?
C111 N3 Au1 134.5(3) . . ?
C111 N3 H11 113(4) . . ?
Au1 N3 H11 111(4) . . ?
C211 N4 C212 109.7(3) . . ?
C211 N4 C218 125.7(3) . . ?
C212 N4 C218 124.6(3) . . ?
C211 N5 C213 109.9(3) . . ?
C211 N5 C214 125.4(3) . . ?
C213 N5 C214 124.6(3) . . ?
O3 N6 O1 121.1(4) . . ?
O3 N6 O2 119.6(4) . . ?
O1 N6 O2 119.3(4) . . ?
N3 C111 N1 126.0(4) . . ?
N3 C111 N2 127.0(3) . . ?
N1 C111 N2 107.0(3) . . ?
C113 C112 N2 131.0(4) . . ?
C113 C112 C117 122.1(4) . . ?
N2 C112 C117 106.9(3) . . ?
C112 C113 C114 116.8(4) . . ?
C112 C113 H1 121.6 . . ?
C114 C113 H1 121.6 . . ?
C115 C114 C113 121.0(4) . . ?
C115 C114 H2 119.5 . . ?
C113 C114 H2 119.5 . . ?
C114 C115 C116 122.0(4) . . ?
C114 C115 H3 119.0 . . ?
C116 C115 H3 119.0 . . ?
C117 C116 C115 116.6(4) . . ?
C117 C116 H4 121.7 . . ?
C115 C116 H4 121.7 . . ?
N1 C117 C116 131.5(4) . . ?
N1 C117 C112 107.0(3) . . ?
C116 C117 C112 121.4(4) . . ?
N1 C118 H7 109.5 . . ?
N1 C118 H6 109.5 . . ?
H7 C118 H6 109.5 . . ?
N1 C118 H5 109.5 . . ?
H7 C118 H5 109.5 . . ?
H6 C118 H5 109.5 . . ?
N2 C119 H10 109.5 . . ?
N2 C119 H9 109.5 . . ?
H10 C119 H9 109.5 . . ?
N2 C119 H8 109.5 . . ?
H10 C119 H8 109.5 . . ?
H9 C119 H8 109.5 . . ?
N4 C211 N5 105.5(3) . . ?
N4 C211 Au1 126.3(3) . . ?
N5 C211 Au1 128.1(3) . . ?
C213 C212 N4 107.8(3) . . ?
C213 C212 H12 126.1 . . ?
N4 C212 H12 126.1 . . ?
C212 C213 N5 107.0(3) . . ?
C212 C213 H13 126.5 . . ?
N5 C213 H13 126.5 . . ?
N5 C214 C217 109.2(3) . . ?
N5 C214 C216 108.9(3) . . ?
C217 C214 C216 109.0(3) . . ?
N5 C214 C215 109.3(3) . . ?
C217 C214 C215 109.0(3) . . ?
C216 C214 C215 111.4(3) . . ?
C214 C215 H25 109.5 . . ?
C214 C215 H26 109.5 . . ?
H25 C215 H26 109.5 . . ?
C214 C215 H24 109.5 . . ?
H25 C215 H24 109.5 . . ?
H26 C215 H24 109.5 . . ?
C214 C216 H30 109.5 . . ?
C214 C216 H31 109.5 . . ?
H30 C216 H31 109.5 . . ?
C214 C216 H32 109.5 . . ?
H30 C216 H32 109.5 . . ?
H31 C216 H32 109.5 . . ?
C214 C217 H27 109.5 . . ?
C214 C217 H28 109.5 . . ?
H27 C217 H28 109.5 . . ?
C214 C217 H29 109.5 . . ?
H27 C217 H29 109.5 . . ?
H28 C217 H29 109.5 . . ?
N4 C218 C219 109.1(3) . . ?
N4 C218 C221 108.8(3) . . ?
C219 C218 C221 109.4(3) . . ?
N4 C218 C220 110.0(3) . . ?
C219 C218 C220 110.9(3) . . ?
C221 C218 C220 108.6(3) . . ?
C218 C219 H14 109.5 . . ?
C218 C219 H17 109.5 . . ?
H14 C219 H17 109.5 . . ?
C218 C219 H15 109.5 . . ?
H14 C219 H15 109.5 . . ?
H17 C219 H15 109.5 . . ?
C218 C220 H19 109.5 . . ?
C218 C220 H20 109.5 . . ?
H19 C220 H20 109.5 . . ?
C218 C220 H18 109.5 . . ?
H19 C220 H18 109.5 . . ?
H20 C220 H18 109.5 . . ?
C218 C221 H22 109.5 . . ?
C218 C221 H23 109.5 . . ?
H22 C221 H23 109.5 . . ?
C218 C221 H21 109.5 . . ?
H22 C221 H21 109.5 . . ?
H23 C221 H21 109.5 . . ?

loop_
_geom_bond_atom_site_label_1
_geom_bond_atom_site_label_2
_geom_bond_distance
_geom_bond_site_symmetry_2
_geom_bond_publ_flag
Au1 C211 1.993(4) . ?
Au1 N3 2.028(3) . ?
Cl1 C1 1.675(11) . ?
O1 N6 1.252(4) . ?
N1 C111 1.373(5) . ?
N1 C117 1.386(5) . ?
N1 C118 1.458(5) . ?
C1 Cl2 1.702(13) . ?
C1 H1A 0.9900 . ?
C1 H1B 0.9900 . ?
O2 N6 1.265(4) . ?
N2 C111 1.378(5) . ?
N2 C112 1.397(5) . ?
N2 C119 1.452(5) . ?
O3 N6 1.241(5) . ?
N3 C111 1.299(5) . ?
N3 H11 0.82(5) . ?
N4 C211 1.363(5) . ?
N4 C212 1.381(5) . ?
N4 C218 1.508(5) . ?
N5 C211 1.364(5) . ?
N5 C213 1.386(5) . ?
N5 C214 1.503(5) . ?
C112 C113 1.379(6) . ?
C112 C117 1.400(6) . ?
C113 C114 1.400(6) . ?
C113 H1 0.9500 . ?
C114 C115 1.394(7) . ?
C114 H2 0.9500 . ?
C115 C116 1.395(6) . ?
C115 H3 0.9500 . ?
C116 C117 1.386(6) . ?
C116 H4 0.9500 . ?
C118 H7 0.9800 . ?
C118 H6 0.9800 . ?
C118 H5 0.9800 . ?
C119 H10 0.9800 . ?
C119 H9 0.9800 . ?
C119 H8 0.9800 . ?
C212 C213 1.343(6) . ?
C212 H12 0.9500 . ?
C213 H13 0.9500 . ?
C214 C217 1.529(5) . ?
C214 C216 1.530(6) . ?
C214 C215 1.530(6) . ?
C215 H25 0.9800 . ?
C215 H26 0.9800 . ?
C215 H24 0.9800 . ?
C216 H30 0.9800 . ?
C216 H31 0.9800 . ?
C216 H32 0.9800 . ?
C217 H27 0.9800 . ?
C217 H28 0.9800 . ?
C217 H29 0.9800 . ?
C218 C219 1.532(5) . ?
C218 C221 1.532(6) . ?
C218 C220 1.534(5) . ?
C219 H14 0.9800 . ?
C219 H17 0.9800 . ?
C219 H15 0.9800 . ?
C220 H19 0.9800 . ?
C220 H20 0.9800 . ?
C220 H18 0.9800 . ?
C221 H22 0.9800 . ?
C221 H23 0.9800 . ?
C221 H21 0.9800 . ?

loop_
_geom_torsion_atom_site_label_1
_geom_torsion_atom_site_label_2
_geom_torsion_atom_site_label_3
_geom_torsion_atom_site_label_4
_geom_torsion
_geom_torsion_site_symmetry_1
_geom_torsion_site_symmetry_2
_geom_torsion_site_symmetry_3
_geom_torsion_site_symmetry_4
_geom_torsion_publ_flag
Au1 N3 C111 N1 -175.2(3) . . . . ?
Au1 N3 C111 N2 4.8(7) . . . . ?
C117 N1 C111 N3 179.0(4) . . . . ?
C118 N1 C111 N3 -4.5(6) . . . . ?
C117 N1 C111 N2 -1.0(4) . . . . ?
C118 N1 C111 N2 175.5(4) . . . . ?
C112 N2 C111 N3 -179.5(4) . . . . ?
C119 N2 C111 N3 0.0(6) . . . . ?
C112 N2 C111 N1 0.5(4) . . . . ?
C119 N2 C111 N1 180.0(3) . . . . ?
C111 N2 C112 C113 179.8(4) . . . . ?
C119 N2 C112 C113 0.3(7) . . . . ?
C111 N2 C112 C117 0.1(4) . . . . ?
C119 N2 C112 C117 -179.3(3) . . . . ?
N2 C112 C113 C114 -179.5(4) . . . . ?
C117 C112 C113 C114 0.1(6) . . . . ?
C112 C113 C114 C115 0.5(6) . . . . ?
C113 C114 C115 C116 -1.2(7) . . . . ?
C114 C115 C116 C117 1.2(6) . . . . ?
C111 N1 C117 C116 -179.3(4) . . . . ?
C118 N1 C117 C116 4.4(7) . . . . ?
C111 N1 C117 C112 1.1(4) . . . . ?
C118 N1 C117 C112 -175.2(4) . . . . ?
C115 C116 C117 N1 179.9(4) . . . . ?
C115 C116 C117 C112 -0.5(6) . . . . ?
C113 C112 C117 N1 179.5(4) . . . . ?
N2 C112 C117 N1 -0.8(4) . . . . ?
C113 C112 C117 C116 -0.1(6) . . . . ?
N2 C112 C117 C116 179.6(3) . . . . ?
C212 N4 C211 N5 -1.2(4) . . . . ?
C218 N4 C211 N5 179.6(3) . . . . ?
C212 N4 C211 Au1 175.5(3) . . . . ?
C218 N4 C211 Au1 -3.8(5) . . . . ?
C213 N5 C211 N4 1.1(4) . . . . ?
C214 N5 C211 N4 180.0(3) . . . . ?
C213 N5 C211 Au1 -175.5(3) . . . . ?
C214 N5 C211 Au1 3.4(5) . . . . ?
C211 N4 C212 C213 0.9(4) . . . . ?
C218 N4 C212 C213 -179.8(3) . . . . ?
N4 C212 C213 N5 -0.2(4) . . . . ?
C211 N5 C213 C212 -0.5(4) . . . . ?
C214 N5 C213 C212 -179.4(3) . . . . ?
C211 N5 C214 C217 179.5(4) . . . . ?
C213 N5 C214 C217 -1.8(5) . . . . ?
C211 N5 C214 C216 60.5(5) . . . . ?
C213 N5 C214 C216 -120.7(4) . . . . ?
C211 N5 C214 C215 -61.4(5) . . . . ?
C213 N5 C214 C215 117.4(4) . . . . ?
C211 N4 C218 C219 -61.3(5) . . . . ?
C212 N4 C218 C219 119.5(4) . . . . ?
C211 N4 C218 C221 179.3(3) . . . . ?
C212 N4 C218 C221 0.2(5) . . . . ?
C211 N4 C218 C220 60.5(5) . . . . ?
C212 N4 C218 C220 -118.6(4) . . . . ?
